data_1502478
loop_
_publ_author_name
'Edwankar, Rahul V.'
'Edwankar, Chitra R.'
'Deschamps, Jeffrey'
'Cook, James M.'

_publ_section_title
;
 Regiospecific, enantiospecific total synthesis of C-19 methyl substituted
 sarpagine alkaloids dihydroperaksine-17-al and dihydroperaksine.
;
_journal_issue 19
_journal_name_full 'Organic letters'
_journal_page_first 5216
_journal_page_last 5219
_journal_paper_doi 10.1021/ol202101p
_journal_volume 13
_journal_year 2011
_chemical_absolute_configuration syn
_chemical_formula_moiety 'C18 H18 N2 O'
_chemical_formula_sum 'C18 H18 N2 O'
_chemical_formula_weight 278.34
_chemical_name_systematic
; 
 ? 
;
_space_group_IT_number 4
_symmetry_cell_setting monoclinic
_symmetry_space_group_name_Hall 'P 2yb'
_symmetry_space_group_name_H-M 'P 1 21 1'
_atom_sites_solution_hydrogens geom
_atom_sites_solution_primary direct
_atom_sites_solution_secondary difmap
_audit_creation_method SHELXL-97
_cell_angle_alpha 90.00
_cell_angle_beta 108.497(5)
_cell_angle_gamma 90.00
_cell_formula_units_Z 2
_cell_length_a 9.821(4)
_cell_length_b 7.317(3)
_cell_length_c 10.846(4)
_cell_measurement_reflns_used 3172
_cell_measurement_temperature 295(2)
_cell_measurement_theta_max 24.73
_cell_measurement_theta_min 2.19
_cell_volume 739.1(5)
_computing_cell_refinement 'Bruker SMART v5.631 (Bruker, 2001)'
_computing_data_collection 'Bruker SMART v5.631 (Bruker, 2001)'
_computing_data_reduction
;
Bruker SAINT v6.45A (Bruker, 2002), Bruker XPREP v6.14 (Bruker, 2001)
;
_computing_molecular_graphics 'Bruker SHELXTL v6.14 (Bruker, 2000b)'
_computing_publication_material 'Bruker SHELXTL v6.14 (Bruker, 2000b)'
_computing_structure_refinement 'Bruker SHELXTL v6.14 (Bruker, 2000b)'
_computing_structure_solution 'Bruker SHELXTL v6.14 (Bruker, 2000b)'
_diffrn_ambient_temperature 295(2)
_diffrn_measured_fraction_theta_full 0.998
_diffrn_measured_fraction_theta_max 0.990
_diffrn_measurement_device_type 'Bruker SMART APEX II CCD'
_diffrn_measurement_method '\w scans'
_diffrn_radiation_monochromator graphite
_diffrn_radiation_source 'fine-focus sealed tube'
_diffrn_radiation_type MoK\a
_diffrn_radiation_wavelength 0.71073
_diffrn_reflns_av_R_equivalents 0.0479
_diffrn_reflns_av_sigmaI/netI 0.0525
_diffrn_reflns_limit_h_max 12
_diffrn_reflns_limit_h_min -12
_diffrn_reflns_limit_k_max 7
_diffrn_reflns_limit_k_min -9
_diffrn_reflns_limit_l_max 13
_diffrn_reflns_limit_l_min -13
_diffrn_reflns_number 6621
_diffrn_reflns_theta_full 25.00
_diffrn_reflns_theta_max 26.58
_diffrn_reflns_theta_min 1.98
_exptl_absorpt_coefficient_mu 0.078
_exptl_absorpt_correction_T_max 0.9902
_exptl_absorpt_correction_T_min 0.9608
_exptl_absorpt_correction_type multi-scan
_exptl_absorpt_process_details 'SADABS v2.10 (Bruker, 2000c)'
_exptl_crystal_colour colorless
_exptl_crystal_density_diffrn 1.251
_exptl_crystal_density_method 'not measured'
_exptl_crystal_description irregular
_exptl_crystal_F_000 296
_exptl_crystal_size_max 0.514
_exptl_crystal_size_mid 0.210
_exptl_crystal_size_min 0.126
_refine_diff_density_max 0.267
_refine_diff_density_min -0.258
_refine_diff_density_rms 0.064
_refine_ls_abs_structure_details 'Flack H D (1983), Acta Cryst. A39, 876-881'
_refine_ls_abs_structure_Flack 1(2)
_refine_ls_extinction_method none
_refine_ls_goodness_of_fit_ref 1.076
_refine_ls_hydrogen_treatment mixed
_refine_ls_matrix_type full
_refine_ls_number_parameters 188
_refine_ls_number_reflns 2663
_refine_ls_number_restraints 4
_refine_ls_restrained_S_all 1.076
_refine_ls_R_factor_all 0.0613
_refine_ls_R_factor_gt 0.0566
_refine_ls_shift/su_max 0.000
_refine_ls_shift/su_mean 0.000
_refine_ls_structure_factor_coef Fsqd
_refine_ls_weighting_details 'calc w=1/[\s^2^(Fo^2^)+(0.1070P)^2^+0.0000P] where P=(Fo^2^+2Fc^2^)/3'
_refine_ls_weighting_scheme calc
_refine_ls_wR_factor_gt 0.1440
_refine_ls_wR_factor_ref 0.1507
_reflns_number_gt 2369
_reflns_number_total 2663
_reflns_threshold_expression I>2\s(I)
_cod_data_source_file ol202101p_si_002.cif
_cod_data_source_block cook82
_cod_original_cell_volume 739.2(5)
_cod_original_sg_symbol_H-M 'P 21'
_cod_database_code 1502478

loop_
_symmetry_equiv_pos_as_xyz
'x, y, z'
'-x, y+1/2, -z'

loop_
_atom_site_label
_atom_site_type_symbol
_atom_site_fract_x
_atom_site_fract_y
_atom_site_fract_z
_atom_site_U_iso_or_equiv
_atom_site_adp_type
_atom_site_occupancy
_atom_site_symmetry_multiplicity
_atom_site_calc_flag
_atom_site_refinement_flags
N1 N 0.21800(17) 0.2051(3) 0.57650(16) 0.0490(4) Uani 1 1 d D
H1 H 0.198(2) 0.105(3) 0.625(2) 0.073 Uiso 1 1 d D
C2 C 0.1281(2) 0.2655(3) 0.45884(18) 0.0426(4) Uani 1 1 d D
C3 C -0.0130(2) 0.1807(3) 0.38869(19) 0.0442(5) Uani 1 1 d .
H3A H -0.0625 0.1513 0.4517 0.053 Uiso 1 1 calc R
N4 N -0.09887(17) 0.3192(3) 0.29580(15) 0.0478(4) Uani 1 1 d .
C5 C -0.0133(3) 0.3792(3) 0.2129(2) 0.0514(5) Uani 1 1 d .
H5A H -0.0761 0.4532 0.1422 0.062 Uiso 1 1 calc R
C6 C 0.1126(3) 0.4993(4) 0.2878(2) 0.0555(5) Uani 1 1 d .
H6A H 0.1790 0.5133 0.2386 0.067 Uiso 1 1 calc R
H6B H 0.0783 0.6195 0.3014 0.067 Uiso 1 1 calc R
C7 C 0.1876(2) 0.4105(3) 0.41683(19) 0.0460(5) Uani 1 1 d .
C8 C 0.3200(2) 0.4488(3) 0.5143(2) 0.0498(5) Uani 1 1 d .
C9 C 0.4272(3) 0.5824(5) 0.5307(3) 0.0672(7) Uani 1 1 d .
H9A H 0.4190 0.6718 0.4678 0.081 Uiso 1 1 calc R
C10 C 0.5435(3) 0.5783(5) 0.6407(3) 0.0801(9) Uani 1 1 d .
H10A H 0.6161 0.6641 0.6506 0.096 Uiso 1 1 calc R
C11 C 0.5566(3) 0.4519(6) 0.7369(3) 0.0786(9) Uani 1 1 d .
H11A H 0.6362 0.4565 0.8115 0.094 Uiso 1 1 calc R
C12 C 0.4549(3) 0.3178(5) 0.7260(2) 0.0667(7) Uani 1 1 d .
H12A H 0.4649 0.2310 0.7909 0.080 Uiso 1 1 calc R
C13 C 0.3362(2) 0.3177(4) 0.6134(2) 0.0508(5) Uani 1 1 d D
C14 C 0.0045(2) 0.0027(3) 0.3172(2) 0.0504(5) Uani 1 1 d .
H14A H 0.1041 -0.0360 0.3462 0.060 Uiso 1 1 calc R
H14B H -0.0533 -0.0943 0.3360 0.060 Uiso 1 1 calc R
C15 C -0.0444(2) 0.0416(3) 0.1704(2) 0.0510(5) Uani 1 1 d .
H15A H -0.0251 -0.0621 0.1213 0.061 Uiso 1 1 calc R
O16 O 0.1189(2) 0.2151(4) 0.09295(18) 0.0757(6) Uani 1 1 d .
C16 C 0.0330(2) 0.2110(4) 0.15101(19) 0.0519(5) Uani 1 1 d .
C17 C -0.29703(14) 0.0194(2) 0.02509(14) 0.0796(9) Uani 1 1 d .
H17A H -0.3929 0.0540 0.0033 0.096 Uiso 1 1 calc R
H17B H -0.2686 -0.0651 -0.0260 0.096 Uiso 1 1 calc R
C18 C -0.20240(14) 0.0895(2) 0.12732(14) 0.0550(5) Uani 1 1 d R
C19 C -0.23440(14) 0.2275(2) 0.21805(14) 0.0559(6) Uani 1 1 d R
H19A H -0.2706 0.1597 0.2791 0.067 Uiso 1 1 calc R
C20 C -0.3483(3) 0.3651(6) 0.1500(3) 0.0943(12) Uani 1 1 d .
H20A H -0.3793 0.4300 0.2133 0.141 Uiso 1 1 calc R
H20B H -0.4286 0.3027 0.0908 0.141 Uiso 1 1 calc R
H20C H -0.3093 0.4501 0.1026 0.141 Uiso 1 1 calc R

loop_
_atom_site_aniso_label
_atom_site_aniso_U_11
_atom_site_aniso_U_22
_atom_site_aniso_U_33
_atom_site_aniso_U_23
_atom_site_aniso_U_13
_atom_site_aniso_U_12
N1 0.0508(9) 0.0414(11) 0.0512(9) 0.0038(8) 0.0112(7) -0.0002(8)
C2 0.0490(9) 0.0319(11) 0.0475(9) -0.0010(8) 0.0161(8) -0.0003(8)
C3 0.0498(9) 0.0323(12) 0.0494(9) 0.0009(8) 0.0141(8) 0.0004(8)
N4 0.0517(9) 0.0329(10) 0.0537(9) 0.0001(8) 0.0098(7) 0.0087(8)
C5 0.0647(12) 0.0315(12) 0.0511(10) 0.0059(9) 0.0085(9) 0.0070(9)
C6 0.0741(13) 0.0325(13) 0.0585(12) 0.0066(10) 0.0189(10) -0.0031(11)
C7 0.0565(10) 0.0288(11) 0.0533(10) 0.0011(8) 0.0181(8) -0.0002(9)
C8 0.0557(11) 0.0380(12) 0.0574(11) -0.0008(9) 0.0204(9) -0.0026(9)
C9 0.0729(14) 0.0564(18) 0.0760(15) -0.0023(13) 0.0289(12) -0.0196(13)
C10 0.0723(15) 0.081(3) 0.0845(17) -0.0081(17) 0.0219(13) -0.0296(16)
C11 0.0638(14) 0.090(3) 0.0719(15) -0.0030(15) 0.0069(12) -0.0213(15)
C12 0.0632(12) 0.069(2) 0.0610(12) 0.0021(13) 0.0106(10) -0.0065(13)
C13 0.0524(10) 0.0434(13) 0.0571(10) -0.0006(10) 0.0182(8) -0.0032(10)
C14 0.0604(11) 0.0280(12) 0.0607(12) 0.0009(9) 0.0163(10) 0.0002(9)
C15 0.0617(12) 0.0354(13) 0.0578(11) -0.0059(9) 0.0218(9) 0.0025(9)
O16 0.0982(12) 0.0610(14) 0.0848(11) 0.0009(10) 0.0530(10) -0.0035(10)
C16 0.0628(11) 0.0430(13) 0.0499(10) 0.0033(10) 0.0181(9) 0.0031(10)
C17 0.0723(15) 0.084(2) 0.0733(16) -0.0231(16) 0.0104(12) 0.0024(16)
C18 0.0601(11) 0.0448(14) 0.0560(11) -0.0051(11) 0.0125(9) 0.0026(10)
C19 0.0520(10) 0.0465(15) 0.0620(12) -0.0098(10) 0.0079(9) 0.0096(10)
C20 0.0731(17) 0.070(3) 0.110(2) -0.021(2) -0.0124(15) 0.0272(16)

loop_
_atom_type_symbol
_atom_type_description
_atom_type_scat_dispersion_real
_atom_type_scat_dispersion_imag
_atom_type_scat_source
C C 0.0033 0.0016 'International Tables Vol C Tables 4.2.6.8 and 6.1.1.4'
H H 0.0000 0.0000 'International Tables Vol C Tables 4.2.6.8 and 6.1.1.4'
N N 0.0061 0.0033 'International Tables Vol C Tables 4.2.6.8 and 6.1.1.4'
O O 0.0106 0.0060 'International Tables Vol C Tables 4.2.6.8 and 6.1.1.4'

loop_
_geom_angle_atom_site_label_1
_geom_angle_atom_site_label_2
_geom_angle_atom_site_label_3
_geom_angle
C2 N1 C13 108.18(19)
C2 N1 H1 124.9(12)
C13 N1 H1 126.8(12)
C7 C2 N1 110.17(18)
C7 C2 C3 125.75(18)
N1 C2 C3 124.08(19)
N4 C3 C2 107.33(18)
N4 C3 C14 111.21(15)
C2 C3 C14 111.85(16)
N4 C3 H3A 108.8
C2 C3 H3A 108.8
C14 C3 H3A 108.8
C5 N4 C3 107.74(15)
C5 N4 C19 111.54(15)
C3 N4 C19 106.81(17)
N4 C5 C6 111.60(17)
N4 C5 C16 109.3(2)
C6 C5 C16 113.1(2)
N4 C5 H5A 107.5
C6 C5 H5A 107.5
C16 C5 H5A 107.5
C7 C6 C5 108.78(19)
C7 C6 H6A 109.9
C5 C6 H6A 109.9
C7 C6 H6B 109.9
C5 C6 H6B 109.9
H6A C6 H6B 108.3
C2 C7 C8 107.12(18)
C2 C7 C6 120.9(2)
C8 C7 C6 132.0(2)
C9 C8 C13 118.5(2)
C9 C8 C7 134.7(2)
C13 C8 C7 106.77(19)
C10 C9 C8 118.7(3)
C10 C9 H9A 120.6
C8 C9 H9A 120.6
C9 C10 C11 122.0(3)
C9 C10 H10A 119.0
C11 C10 H10A 119.0
C10 C11 C12 121.6(2)
C10 C11 H11A 119.2
C12 C11 H11A 119.2
C11 C12 C13 117.2(3)
C11 C12 H12A 121.4
C13 C12 H12A 121.4
N1 C13 C12 130.4(2)
N1 C13 C8 107.73(17)
C12 C13 C8 121.8(2)
C15 C14 C3 108.30(18)
C15 C14 H14A 110.0
C3 C14 H14A 110.0
C15 C14 H14B 110.0
C3 C14 H14B 110.0
H14A C14 H14B 108.4
C16 C15 C18 106.30(18)
C16 C15 C14 106.98(18)
C18 C15 C14 108.43(16)
C16 C15 H15A 111.6
C18 C15 H15A 111.6
C14 C15 H15A 111.6
O16 C16 C15 124.3(2)
O16 C16 C5 124.2(2)
C15 C16 C5 111.49(16)
C18 C17 H17A 120.0
C18 C17 H17B 120.0
H17A C17 H17B 120.0
C17 C18 C19 125.2
C17 C18 C15 123.76(10)
C19 C18 C15 111.01(10)
N4 C19 C18 109.66(9)
N4 C19 C20 111.5(2)
C18 C19 C20 113.67(14)
N4 C19 H19A 107.2
C18 C19 H19A 107.2
C20 C19 H19A 107.2
C19 C20 H20A 109.5
C19 C20 H20B 109.5
H20A C20 H20B 109.5
C19 C20 H20C 109.5
H20A C20 H20C 109.5
H20B C20 H20C 109.5

loop_
_geom_bond_atom_site_label_1
_geom_bond_atom_site_label_2
_geom_bond_distance
N1 C2 1.374(3)
N1 C13 1.375(3)
N1 H1 0.962(9)
C2 C7 1.358(3)
C2 C3 1.489(3)
C3 N4 1.488(3)
C3 C14 1.554(3)
C3 H3A 0.9800
N4 C5 1.479(3)
N4 C19 1.490(2)
C5 C6 1.525(3)
C5 C16 1.538(3)
C5 H5A 0.9800
C6 C7 1.506(3)
C6 H6A 0.9700
C6 H6B 0.9700
C7 C8 1.419(3)
C8 C9 1.406(3)
C8 C13 1.411(3)
C9 C10 1.366(4)
C9 H9A 0.9300
C10 C11 1.370(5)
C10 H10A 0.9300
C11 C12 1.378(4)
C11 H11A 0.9300
C12 C13 1.395(3)
C12 H12A 0.9300
C14 C15 1.537(3)
C14 H14A 0.9700
C14 H14B 0.9700
C15 C16 1.503(3)
C15 C18 1.513(3)
C15 H15A 0.9800
O16 C16 1.203(2)
C17 C18 1.3048
C17 H17A 0.9300
C17 H17B 0.9300
C18 C19 1.5110
C19 C20 1.512(3)
C19 H19A 0.9800
C20 H20A 0.9600
C20 H20B 0.9600
C20 H20C 0.9600

loop_
_geom_torsion_atom_site_label_1
_geom_torsion_atom_site_label_2
_geom_torsion_atom_site_label_3
_geom_torsion_atom_site_label_4
_geom_torsion
C13 N1 C2 C7 2.1(2)
C13 N1 C2 C3 -178.56(18)
C7 C2 C3 N4 -21.3(3)
N1 C2 C3 N4 159.37(18)
C7 C2 C3 C14 100.9(2)
N1 C2 C3 C14 -78.4(2)
C2 C3 N4 C5 55.1(2)
C14 C3 N4 C5 -67.5(2)
C2 C3 N4 C19 175.06(14)
C14 C3 N4 C19 52.43(19)
C3 N4 C5 C6 -72.2(2)
C19 N4 C5 C6 170.87(17)
C3 N4 C5 C16 53.6(2)
C19 N4 C5 C16 -63.3(2)
N4 C5 C6 C7 46.4(3)
C16 C5 C6 C7 -77.3(2)
N1 C2 C7 C8 -2.0(2)
C3 C2 C7 C8 178.66(19)
N1 C2 C7 C6 178.1(2)
C3 C2 C7 C6 -1.2(3)
C5 C6 C7 C2 -10.5(3)
C5 C6 C7 C8 169.6(2)
C2 C7 C8 C9 -177.5(3)
C6 C7 C8 C9 2.4(5)
C2 C7 C8 C13 1.1(3)
C6 C7 C8 C13 -179.0(2)
C13 C8 C9 C10 1.0(4)
C7 C8 C9 C10 179.5(3)
C8 C9 C10 C11 -2.0(5)
C9 C10 C11 C12 2.1(6)
C10 C11 C12 C13 -1.0(5)
C2 N1 C13 C12 177.6(3)
C2 N1 C13 C8 -1.3(2)
C11 C12 C13 N1 -178.8(2)
C11 C12 C13 C8 0.0(4)
C9 C8 C13 N1 179.0(2)
C7 C8 C13 N1 0.1(3)
C9 C8 C13 C12 -0.1(4)
C7 C8 C13 C12 -178.9(2)
N4 C3 C14 C15 12.2(2)
C2 C3 C14 C15 -107.8(2)
C3 C14 C15 C16 51.0(2)
C3 C14 C15 C18 -63.3(2)
C18 C15 C16 O16 -128.7(2)
C14 C15 C16 O16 115.6(2)
C18 C15 C16 C5 50.4(2)
C14 C15 C16 C5 -65.3(2)
N4 C5 C16 O16 -169.7(2)
C6 C5 C16 O16 -44.7(3)
N4 C5 C16 C15 11.2(2)
C6 C5 C16 C15 136.2(2)
C16 C15 C18 C17 112.44(14)
C14 C15 C18 C17 -132.84(13)
C16 C15 C18 C19 -67.59(15)
C14 C15 C18 C19 47.13(19)
C5 N4 C19 C18 47.04(17)
C3 N4 C19 C18 -70.44(13)
C5 N4 C19 C20 -79.7(2)
C3 N4 C19 C20 162.78(19)
C17 C18 C19 N4 -161.93(10)
C15 C18 C19 N4 18.10(12)
C17 C18 C19 C20 -36.40(18)
C15 C18 C19 C20 143.6(2)
